data_7031996
loop_
_publ_author_name
'Erdmann, Markus'
'Wiegand, Thomas'
'Blumenberg, Jonas'
'Eckert, Hellmut'
'Ren, Jinjun'
'Daniliuc, Constantin G.'
'Kehr, Gerald'
'Erker, Gerhard'

_publ_section_title
;
 Formation, structural characterization, and reactions of a unique
 cyclotrimeric vicinal Lewis pair containing (C6F5)2P-Lewis base and
 (C6F5)BH-Lewis acid components.
;
_journal_issue 40
_journal_name_full 'Dalton transactions (Cambridge, England : 2003)'
_journal_page_first 15159
_journal_page_last 15169
_journal_paper_doi 10.1039/c4dt02081b
_journal_volume 43
_journal_year 2014
_chemical_formula_sum 'C32 H22 B F15 N P'
_chemical_formula_weight 747.29
_chemical_name_systematic
; 
 ? 
;
_space_group_IT_number 2
_symmetry_cell_setting triclinic
_symmetry_space_group_name_Hall '-P 1'
_symmetry_space_group_name_H-M 'P -1'
_atom_sites_solution_hydrogens geom
_atom_sites_solution_primary direct
_atom_sites_solution_secondary difmap
_audit_creation_method SHELXL-97
_cell_angle_alpha 105.663(2)
_cell_angle_beta 102.191(2)
_cell_angle_gamma 90.4090(10)
_cell_formula_units_Z 2
_cell_length_a 9.5845(2)
_cell_length_b 11.8194(4)
_cell_length_c 15.2277(4)
_cell_measurement_reflns_used 3193
_cell_measurement_temperature 223(2)
_cell_measurement_theta_max 28.28
_cell_measurement_theta_min 4.08
_cell_volume 1619.75(8)
_computing_cell_refinement 'Collect (Nonius B.V., 1998)'
_computing_data_collection 'Collect (Nonius B.V., 1998)'
_computing_data_reduction 'Denzo-SMN (Otwinowski & Minor, 1997)'
_computing_molecular_graphics 'XP (BrukerAXS, 2000)'
_computing_publication_material 'SHELXL-97 (Sheldrick, 1997)'
_computing_structure_refinement 'SHELXL-97 (Sheldrick, 1997)'
_computing_structure_solution 'SHELXS-97 (Sheldrick, 1990)'
_diffrn_ambient_temperature 223(2)
_diffrn_measured_fraction_theta_full 0.976
_diffrn_measured_fraction_theta_max 0.976
_diffrn_measurement_device_type 'Nonius KappaCCD APEXII'
_diffrn_measurement_method '\w and \f scans'
_diffrn_radiation_monochromator 'Montel mirror'
_diffrn_radiation_source 'rotating anode Nonius FR591'
_diffrn_radiation_type MoK\a
_diffrn_radiation_wavelength 0.71073
_diffrn_reflns_av_R_equivalents 0.035
_diffrn_reflns_av_sigmaI/netI 0.0437
_diffrn_reflns_limit_h_max 10
_diffrn_reflns_limit_h_min -11
_diffrn_reflns_limit_k_max 14
_diffrn_reflns_limit_k_min -13
_diffrn_reflns_limit_l_max 18
_diffrn_reflns_limit_l_min -18
_diffrn_reflns_number 13030
_diffrn_reflns_theta_full 25.00
_diffrn_reflns_theta_max 25.00
_diffrn_reflns_theta_min 4.14
_exptl_absorpt_coefficient_mu 0.196
_exptl_absorpt_correction_T_max 0.9922
_exptl_absorpt_correction_T_min 0.9618
_exptl_absorpt_correction_type multi-scan
_exptl_absorpt_process_details 'Denzo (Otwinowski, Borek, Majewski & Minor, 2003)'
_exptl_crystal_colour colourless
_exptl_crystal_density_diffrn 1.532
_exptl_crystal_density_method 'not measured'
_exptl_crystal_description needle
_exptl_crystal_F_000 752
_exptl_crystal_size_max 0.20
_exptl_crystal_size_mid 0.10
_exptl_crystal_size_min 0.04
_refine_diff_density_max 0.290
_refine_diff_density_min -0.213
_refine_diff_density_rms 0.047
_refine_ls_extinction_method none
_refine_ls_goodness_of_fit_ref 1.124
_refine_ls_hydrogen_treatment constr
_refine_ls_matrix_type full
_refine_ls_number_parameters 455
_refine_ls_number_reflns 5560
_refine_ls_number_restraints 6
_refine_ls_restrained_S_all 1.144
_refine_ls_R_factor_all 0.0964
_refine_ls_R_factor_gt 0.0695
_refine_ls_shift/su_max 0.000
_refine_ls_shift/su_mean 0.000
_refine_ls_structure_factor_coef Fsqd
_refine_ls_weighting_details 'calc w=1/[\s^2^(Fo^2^)+(0.0000P)^2^+2.3675P] where P=(Fo^2^+2Fc^2^)/3'
_refine_ls_weighting_scheme calc
_refine_ls_wR_factor_gt 0.1238
_refine_ls_wR_factor_ref 0.1416
_reflns_number_gt 4162
_reflns_number_total 5560
_reflns_threshold_expression >2sigma(I)
_cod_data_source_file c4dt02081b2.cif
_cod_data_source_block erk7328
_cod_depositor_comments 'Adding full bibliography for 7031994--7031996.cif.'
_cod_original_sg_symbol_H-M P-1
_cod_database_code 7031996

loop_
_symmetry_equiv_pos_as_xyz
'x, y, z'
'-x, -y, -z'

loop_
_atom_site_label
_atom_site_type_symbol
_atom_site_fract_x
_atom_site_fract_y
_atom_site_fract_z
_atom_site_U_iso_or_equiv
_atom_site_adp_type
_atom_site_occupancy
_atom_site_symmetry_multiplicity
_atom_site_calc_flag
_atom_site_refinement_flags
P1 P 0.99992(12) 0.80841(9) 0.23811(7) 0.0535(3) Uani 1 1 d .
B1 B 0.8252(5) 1.1268(4) 0.3685(3) 0.0484(10) Uani 1 1 d .
C1 C 0.9471(4) 0.9616(3) 0.2524(3) 0.0501(9) Uani 1 1 d .
H1 H 0.8724 0.9659 0.1977 0.060 Uiso 1 1 calc R
C2 C 0.8875(4) 0.9962(3) 0.3422(2) 0.0470(9) Uani 1 1 d .
H2A H 0.9639 0.9914 0.3949 0.056 Uiso 1 1 calc R
H2B H 0.8106 0.9374 0.3359 0.056 Uiso 1 1 calc R
C4 C 0.7183(4) 1.1455(3) 0.2794(3) 0.0542(10) Uani 1 1 d .
H4 H 0.7600 1.1591 0.2322 0.065 Uiso 1 1 calc R
C5 C 0.5792(5) 1.1442(4) 0.2641(3) 0.0626(11) Uani 1 1 d .
H5 H 0.5397 1.1399 0.3147 0.075 Uiso 1 1 calc R
C6 C 0.4724(5) 1.1487(5) 0.1769(3) 0.0743(13) Uani 1 1 d .
C9 C 0.3627(6) 1.2358(5) 0.2044(4) 0.1031(18) Uani 1 1 d .
H9A H 0.3155 1.2115 0.2473 0.155 Uiso 1 1 calc R
H9B H 0.2923 1.2379 0.1489 0.155 Uiso 1 1 calc R
H9C H 0.4103 1.3135 0.2344 0.155 Uiso 1 1 calc R
C7 C 0.3968(6) 1.0246(5) 0.1317(4) 0.1055(19) Uani 1 1 d .
H7A H 0.4646 0.9703 0.1083 0.158 Uiso 1 1 calc R
H7B H 0.3184 1.0270 0.0803 0.158 Uiso 1 1 calc R
H7C H 0.3599 0.9983 0.1780 0.158 Uiso 1 1 calc R
C8 C 0.5440(6) 1.1865(6) 0.1080(4) 0.114(2) Uani 1 1 d .
H8A H 0.5968 1.2621 0.1386 0.170 Uiso 1 1 calc R
H8B H 0.4716 1.1932 0.0549 0.170 Uiso 1 1 calc R
H8C H 0.6092 1.1283 0.0867 0.170 Uiso 1 1 calc R
C3 C 1.0828(5) 1.0356(4) 0.2585(3) 0.0656(12) Uani 1 1 d .
H3A H 1.0580 1.1139 0.2550 0.098 Uiso 1 1 calc R
H3B H 1.1269 0.9984 0.2071 0.098 Uiso 1 1 calc R
H3C H 1.1495 1.0412 0.3174 0.098 Uiso 1 1 calc R
C21 C 0.8292(4) 0.7210(3) 0.2138(3) 0.0491(9) Uani 1 1 d .
F22 F 0.7110(3) 0.7996(2) 0.09433(18) 0.0777(7) Uani 1 1 d .
C22 C 0.7092(5) 0.7264(3) 0.1477(3) 0.0557(10) Uani 1 1 d .
F23 F 0.4711(3) 0.6663(3) 0.0672(2) 0.1037(10) Uani 1 1 d .
C23 C 0.5852(5) 0.6578(4) 0.1320(3) 0.0662(11) Uani 1 1 d .
F24 F 0.4582(3) 0.5138(3) 0.1690(2) 0.1006(10) Uani 1 1 d .
C24 C 0.5793(5) 0.5801(4) 0.1837(3) 0.0679(12) Uani 1 1 d .
C25 C 0.6952(6) 0.5711(4) 0.2492(3) 0.0657(12) Uani 1 1 d .
F25 F 0.6904(4) 0.4937(2) 0.2989(2) 0.0987(10) Uani 1 1 d .
F26 F 0.9314(3) 0.6251(2) 0.32716(18) 0.0815(8) Uani 1 1 d .
C26 C 0.8182(5) 0.6405(3) 0.2633(3) 0.0564(10) Uani 1 1 d .
C11 C 1.0373(4) 0.7561(3) 0.1194(3) 0.0563(10) Uani 1 1 d .
F12 F 0.9504(3) 0.9104(2) 0.05510(17) 0.0794(8) Uani 1 1 d .
C12 C 1.0139(5) 0.8098(4) 0.0471(3) 0.0646(12) Uani 1 1 d .
F13 F 1.0313(4) 0.8172(3) -0.1033(2) 0.1066(11) Uani 1 1 d .
C13 C 1.0544(6) 0.7622(4) -0.0363(3) 0.0775(14) Uani 1 1 d .
F14 F 1.1530(4) 0.6099(3) -0.1327(2) 0.1136(12) Uani 1 1 d .
C14 C 1.1167(5) 0.6580(5) -0.0511(4) 0.0793(15) Uani 1 1 d .
F15 F 1.1992(3) 0.4961(2) 0.0028(2) 0.1001(10) Uani 1 1 d .
C15 C 1.1398(5) 0.6002(4) 0.0171(4) 0.0746(14) Uani 1 1 d .
F16 F 1.1240(3) 0.5905(2) 0.1653(2) 0.0823(8) Uani 1 1 d .
C16 C 1.1005(5) 0.6509(4) 0.0999(3) 0.0639(11) Uani 1 1 d .
C31 C 0.7505(4) 1.1535(3) 0.4598(2) 0.0487(9) Uani 1 1 d .
F32 F 0.7487(4) 1.3554(2) 0.4666(2) 0.1023(11) Uani 1 1 d .
C32 C 0.7169(5) 1.2666(4) 0.5003(3) 0.0692(13) Uani 1 1 d .
F33 F 0.6199(5) 1.4088(3) 0.6085(3) 0.1408(15) Uani 1 1 d U
C33 C 0.6487(6) 1.2971(4) 0.5732(4) 0.0865(16) Uani 1 1 d .
F34 F 0.5467(4) 1.2395(3) 0.6837(2) 0.1172(12) Uani 1 1 d .
C34 C 0.6114(5) 1.2123(5) 0.6108(3) 0.0759(14) Uani 1 1 d .
F35 F 0.6020(3) 1.0143(3) 0.60996(19) 0.0854(8) Uani 1 1 d .
C35 C 0.6408(5) 1.0991(4) 0.5749(3) 0.0598(11) Uani 1 1 d .
F36 F 0.7275(3) 0.9573(2) 0.46869(18) 0.0746(7) Uani 1 1 d .
C36 C 0.7079(4) 1.0728(3) 0.5009(3) 0.0519(9) Uani 1 1 d .
N1 N 0.9627(4) 1.2254(2) 0.4010(2) 0.0505(8) Uani 1 1 d .
C42 C 1.0733(5) 1.2167(3) 0.4682(3) 0.0570(10) Uani 1 1 d .
H42 H 1.0659 1.1596 0.4999 0.068 Uiso 1 1 calc R
C43 C 1.1972(5) 1.2875(4) 0.4928(3) 0.0688(12) Uani 1 1 d .
H43 H 1.2738 1.2779 0.5396 0.083 Uiso 1 1 calc R
C44 C 1.2076(6) 1.3718(4) 0.4486(4) 0.0789(14) Uani 1 1 d .
H44 H 1.2924 1.4200 0.4633 0.095 Uiso 1 1 calc R
C45 C 1.0930(6) 1.3857(4) 0.3823(4) 0.0795(14) Uani 1 1 d .
H45 H 1.0968 1.4457 0.3528 0.095 Uiso 1 1 calc R
C46 C 0.9719(5) 1.3105(4) 0.3593(3) 0.0680(12) Uani 1 1 d .
H46 H 0.8938 1.3193 0.3132 0.082 Uiso 1 1 calc R

loop_
_atom_site_aniso_label
_atom_site_aniso_U_11
_atom_site_aniso_U_22
_atom_site_aniso_U_33
_atom_site_aniso_U_23
_atom_site_aniso_U_13
_atom_site_aniso_U_12
P1 0.0512(6) 0.0528(6) 0.0515(6) 0.0026(4) 0.0156(5) 0.0096(5)
B1 0.052(3) 0.046(2) 0.051(2) 0.0110(19) 0.022(2) 0.0020(19)
C1 0.050(2) 0.049(2) 0.049(2) 0.0035(16) 0.0188(18) 0.0000(17)
C2 0.049(2) 0.0431(19) 0.047(2) 0.0043(15) 0.0173(17) 0.0013(16)
C4 0.054(3) 0.061(2) 0.055(2) 0.0177(18) 0.025(2) 0.0049(19)
C5 0.062(3) 0.075(3) 0.058(3) 0.023(2) 0.024(2) 0.002(2)
C6 0.045(3) 0.106(4) 0.074(3) 0.031(3) 0.008(2) 0.003(3)
C9 0.068(4) 0.123(5) 0.125(5) 0.050(4) 0.014(3) 0.019(3)
C7 0.067(4) 0.137(5) 0.094(4) 0.008(4) 0.009(3) -0.008(3)
C8 0.089(4) 0.192(7) 0.076(4) 0.071(4) 0.009(3) 0.007(4)
C3 0.068(3) 0.060(3) 0.066(3) 0.001(2) 0.033(2) -0.004(2)
C21 0.057(2) 0.042(2) 0.048(2) 0.0046(16) 0.0199(19) 0.0102(17)
F22 0.0631(16) 0.0896(18) 0.0859(17) 0.0469(15) 0.0001(14) -0.0064(14)
C22 0.058(3) 0.052(2) 0.063(2) 0.0196(19) 0.020(2) 0.0053(19)
F23 0.0653(19) 0.123(2) 0.124(3) 0.056(2) -0.0068(18) -0.0149(17)
C23 0.057(3) 0.071(3) 0.072(3) 0.023(2) 0.012(2) 0.006(2)
F24 0.091(2) 0.088(2) 0.128(3) 0.0279(18) 0.0379(19) -0.0232(17)
C24 0.071(3) 0.055(3) 0.081(3) 0.011(2) 0.035(3) -0.002(2)
C25 0.090(4) 0.049(2) 0.070(3) 0.020(2) 0.037(3) 0.011(2)
F25 0.130(3) 0.0811(19) 0.105(2) 0.0473(17) 0.042(2) 0.0011(18)
F26 0.094(2) 0.0818(18) 0.0739(17) 0.0331(14) 0.0138(15) 0.0205(15)
C26 0.069(3) 0.050(2) 0.051(2) 0.0109(18) 0.019(2) 0.018(2)
C11 0.045(2) 0.053(2) 0.064(3) -0.0044(19) 0.024(2) 0.0009(18)
F12 0.106(2) 0.0763(17) 0.0644(15) 0.0160(13) 0.0414(15) 0.0236(15)
C12 0.069(3) 0.062(3) 0.060(3) 0.000(2) 0.030(2) 0.002(2)
F13 0.143(3) 0.116(2) 0.0718(18) 0.0154(17) 0.060(2) 0.007(2)
C13 0.087(4) 0.077(3) 0.065(3) -0.003(2) 0.040(3) -0.008(3)
F14 0.123(3) 0.110(2) 0.098(2) -0.0274(18) 0.076(2) -0.012(2)
C14 0.073(3) 0.079(3) 0.077(3) -0.018(3) 0.049(3) -0.012(3)
F15 0.080(2) 0.0685(17) 0.134(3) -0.0224(16) 0.0501(18) 0.0085(14)
C15 0.055(3) 0.056(3) 0.096(4) -0.022(3) 0.038(3) -0.005(2)
F16 0.0783(19) 0.0642(16) 0.100(2) 0.0070(14) 0.0309(16) 0.0216(14)
C16 0.051(3) 0.056(2) 0.079(3) 0.002(2) 0.022(2) 0.002(2)
C31 0.051(2) 0.049(2) 0.045(2) 0.0078(16) 0.0148(18) 0.0040(17)
F32 0.156(3) 0.0451(14) 0.132(2) 0.0182(15) 0.096(2) 0.0192(16)
C32 0.088(3) 0.053(2) 0.072(3) 0.005(2) 0.046(3) 0.003(2)
F33 0.202(4) 0.0736(19) 0.163(3) -0.0094(19) 0.131(3) 0.017(2)
C33 0.111(4) 0.058(3) 0.092(4) -0.006(3) 0.062(3) 0.004(3)
F34 0.137(3) 0.127(3) 0.094(2) -0.0021(19) 0.082(2) -0.004(2)
C34 0.077(3) 0.090(3) 0.058(3) -0.001(2) 0.040(2) -0.001(3)
F35 0.0819(19) 0.114(2) 0.0843(18) 0.0507(16) 0.0399(15) 0.0087(16)
C35 0.055(3) 0.079(3) 0.053(2) 0.026(2) 0.019(2) 0.001(2)
F36 0.0881(19) 0.0621(15) 0.0984(19) 0.0374(13) 0.0541(16) 0.0212(13)
C36 0.052(2) 0.051(2) 0.054(2) 0.0147(18) 0.0151(19) 0.0071(18)
N1 0.060(2) 0.0411(17) 0.0538(19) 0.0095(14) 0.0234(17) 0.0054(15)
C42 0.065(3) 0.046(2) 0.057(2) 0.0053(18) 0.016(2) 0.001(2)
C43 0.070(3) 0.052(2) 0.076(3) 0.006(2) 0.013(2) 0.002(2)
C44 0.064(3) 0.053(3) 0.114(4) 0.011(3) 0.021(3) -0.001(2)
C45 0.082(4) 0.050(3) 0.119(4) 0.032(3) 0.038(3) 0.001(2)
C46 0.076(3) 0.052(2) 0.085(3) 0.025(2) 0.029(3) 0.006(2)

loop_
_atom_type_symbol
_atom_type_description
_atom_type_scat_dispersion_real
_atom_type_scat_dispersion_imag
_atom_type_scat_source
C C 0.0033 0.0016 'International Tables Vol C Tables 4.2.6.8 and 6.1.1.4'
H H 0.0000 0.0000 'International Tables Vol C Tables 4.2.6.8 and 6.1.1.4'
B B 0.0013 0.0007 'International Tables Vol C Tables 4.2.6.8 and 6.1.1.4'
N N 0.0061 0.0033 'International Tables Vol C Tables 4.2.6.8 and 6.1.1.4'
F F 0.0171 0.0103 'International Tables Vol C Tables 4.2.6.8 and 6.1.1.4'
P P 0.1023 0.0942 'International Tables Vol C Tables 4.2.6.8 and 6.1.1.4'

loop_
_geom_angle_atom_site_label_1
_geom_angle_atom_site_label_2
_geom_angle_atom_site_label_3
_geom_angle
C21 P1 C1 104.05(17)
C21 P1 C11 97.47(16)
C1 P1 C11 106.73(18)
C4 B1 C2 109.8(3)
C4 B1 N1 109.5(3)
C2 B1 N1 107.6(3)
C4 B1 C31 111.3(3)
C2 B1 C31 114.0(3)
N1 B1 C31 104.3(3)
C3 C1 C2 113.7(3)
C3 C1 P1 106.0(3)
C2 C1 P1 106.5(2)
C3 C1 H1 110.1
C2 C1 H1 110.1
P1 C1 H1 110.1
C1 C2 B1 116.6(3)
C1 C2 H2A 108.2
B1 C2 H2A 108.2
C1 C2 H2B 108.2
B1 C2 H2B 108.2
H2A C2 H2B 107.3
C5 C4 B1 127.3(4)
C5 C4 H4 116.3
B1 C4 H4 116.3
C4 C5 C6 129.3(4)
C4 C5 H5 115.4
C6 C5 H5 115.4
C5 C6 C9 108.8(4)
C5 C6 C8 111.9(4)
C9 C6 C8 109.0(5)
C5 C6 C7 107.5(4)
C9 C6 C7 109.3(4)
C8 C6 C7 110.3(5)
C6 C9 H9A 109.5
C6 C9 H9B 109.5
H9A C9 H9B 109.5
C6 C9 H9C 109.5
H9A C9 H9C 109.5
H9B C9 H9C 109.5
C6 C7 H7A 109.5
C6 C7 H7B 109.5
H7A C7 H7B 109.5
C6 C7 H7C 109.5
H7A C7 H7C 109.5
H7B C7 H7C 109.5
C6 C8 H8A 109.5
C6 C8 H8B 109.5
H8A C8 H8B 109.5
C6 C8 H8C 109.5
H8A C8 H8C 109.5
H8B C8 H8C 109.5
C1 C3 H3A 109.5
C1 C3 H3B 109.5
H3A C3 H3B 109.5
C1 C3 H3C 109.5
H3A C3 H3C 109.5
H3B C3 H3C 109.5
C22 C21 C26 115.5(4)
C22 C21 P1 125.5(3)
C26 C21 P1 119.0(3)
F22 C22 C23 117.4(4)
F22 C22 C21 119.8(4)
C23 C22 C21 122.8(4)
F23 C23 C24 119.9(4)
F23 C23 C22 120.7(4)
C24 C23 C22 119.4(4)
F24 C24 C25 120.5(4)
F24 C24 C23 119.5(5)
C25 C24 C23 119.9(4)
F25 C25 C24 120.0(4)
F25 C25 C26 120.5(5)
C24 C25 C26 119.5(4)
F26 C26 C25 116.9(4)
F26 C26 C21 120.2(4)
C25 C26 C21 122.9(4)
C16 C11 C12 114.6(4)
C16 C11 P1 116.1(4)
C12 C11 P1 129.2(3)
F12 C12 C13 116.4(4)
F12 C12 C11 121.3(3)
C13 C12 C11 122.4(4)
F13 C13 C14 119.4(4)
F13 C13 C12 120.4(5)
C14 C13 C12 120.2(5)
F14 C14 C13 120.5(5)
F14 C14 C15 119.7(5)
C13 C14 C15 119.8(4)
F15 C15 C14 120.5(4)
F15 C15 C16 120.9(5)
C14 C15 C16 118.6(4)
F16 C16 C15 116.8(4)
F16 C16 C11 118.8(4)
C15 C16 C11 124.4(5)
C36 C31 C32 112.5(3)
C36 C31 B1 127.2(3)
C32 C31 B1 120.2(3)
F32 C32 C33 115.4(4)
F32 C32 C31 119.8(3)
C33 C32 C31 124.8(4)
F33 C33 C34 119.6(4)
F33 C33 C32 121.2(5)
C34 C33 C32 119.2(4)
F34 C34 C35 119.7(4)
F34 C34 C33 120.8(4)
C35 C34 C33 119.5(4)
F35 C35 C34 120.1(4)
F35 C35 C36 120.8(4)
C34 C35 C36 119.1(4)
F36 C36 C31 120.9(3)
F36 C36 C35 114.2(3)
C31 C36 C35 125.0(4)
C42 N1 C46 118.0(4)
C42 N1 B1 119.1(3)
C46 N1 B1 122.8(4)
N1 C42 C43 122.7(4)
N1 C42 H42 118.6
C43 C42 H42 118.6
C44 C43 C42 119.0(5)
C44 C43 H43 120.5
C42 C43 H43 120.5
C43 C44 C45 119.2(5)
C43 C44 H44 120.4
C45 C44 H44 120.4
C44 C45 C46 119.1(4)
C44 C45 H45 120.5
C46 C45 H45 120.5
N1 C46 C45 121.8(5)
N1 C46 H46 119.1
C45 C46 H46 119.1

loop_
_geom_bond_atom_site_label_1
_geom_bond_atom_site_label_2
_geom_bond_distance
P1 C21 1.843(4)
P1 C1 1.852(4)
P1 C11 1.858(4)
B1 C4 1.587(6)
B1 C2 1.637(5)
B1 N1 1.653(5)
B1 C31 1.653(5)
C1 C3 1.534(5)
C1 C2 1.548(5)
C1 H1 0.9900
C2 H2A 0.9800
C2 H2B 0.9800
C4 C5 1.303(5)
C4 H4 0.9400
C5 C6 1.510(6)
C5 H5 0.9400
C6 C9 1.520(7)
C6 C8 1.524(6)
C6 C7 1.543(7)
C9 H9A 0.9700
C9 H9B 0.9700
C9 H9C 0.9700
C7 H7A 0.9700
C7 H7B 0.9700
C7 H7C 0.9700
C8 H8A 0.9700
C8 H8B 0.9700
C8 H8C 0.9700
C3 H3A 0.9700
C3 H3B 0.9700
C3 H3C 0.9700
C21 C22 1.374(6)
C21 C26 1.379(5)
F22 C22 1.340(4)
C22 C23 1.373(6)
F23 C23 1.334(5)
C23 C24 1.368(6)
F24 C24 1.340(5)
C24 C25 1.354(7)
C25 F25 1.342(5)
C25 C26 1.375(6)
F26 C26 1.345(5)
C11 C16 1.374(6)
C11 C12 1.393(6)
F12 C12 1.327(5)
C12 C13 1.380(6)
F13 C13 1.333(6)
C13 C14 1.356(7)
F14 C14 1.338(5)
C14 C15 1.373(7)
F15 C15 1.342(5)
C15 C16 1.374(6)
F16 C16 1.358(5)
C31 C36 1.377(5)
C31 C32 1.384(5)
F32 C32 1.346(5)
C32 C33 1.373(6)
F33 C33 1.338(5)
C33 C34 1.360(7)
F34 C34 1.349(4)
C34 C35 1.358(6)
F35 C35 1.340(4)
C35 C36 1.378(5)
F36 C36 1.349(4)
N1 C42 1.335(5)
N1 C46 1.337(5)
C42 C43 1.371(6)
C42 H42 0.9400
C43 C44 1.359(6)
C43 H43 0.9400
C44 C45 1.370(7)
C44 H44 0.9400
C45 C46 1.382(6)
C45 H45 0.9400
C46 H46 0.9400

loop_
_geom_torsion_atom_site_label_1
_geom_torsion_atom_site_label_2
_geom_torsion_atom_site_label_3
_geom_torsion_atom_site_label_4
_geom_torsion
C21 P1 C1 C3 -172.0(3)
C11 P1 C1 C3 -69.5(3)
C21 P1 C1 C2 66.6(3)
C11 P1 C1 C2 169.0(2)
C3 C1 C2 B1 66.5(5)
P1 C1 C2 B1 -177.1(3)
C4 B1 C2 C1 49.2(4)
N1 B1 C2 C1 -69.9(4)
C31 B1 C2 C1 174.9(3)
C2 B1 C4 C5 105.9(5)
N1 B1 C4 C5 -136.2(4)
C31 B1 C4 C5 -21.4(6)
B1 C4 C5 C6 -172.8(4)
C4 C5 C6 C9 -135.0(5)
C4 C5 C6 C8 -14.5(7)
C4 C5 C6 C7 106.8(5)
C1 P1 C21 C22 50.2(4)
C11 P1 C21 C22 -59.2(4)
C1 P1 C21 C26 -131.4(3)
C11 P1 C21 C26 119.2(3)
C26 C21 C22 F22 -178.1(3)
P1 C21 C22 F22 0.3(5)
C26 C21 C22 C23 0.8(6)
P1 C21 C22 C23 179.2(3)
F22 C22 C23 F23 -1.2(6)
C21 C22 C23 F23 179.9(4)
F22 C22 C23 C24 178.8(4)
C21 C22 C23 C24 -0.1(7)
F23 C23 C24 F24 -0.5(7)
C22 C23 C24 F24 179.5(4)
F23 C23 C24 C25 179.7(4)
C22 C23 C24 C25 -0.3(7)
F24 C24 C25 F25 1.3(6)
C23 C24 C25 F25 -178.9(4)
F24 C24 C25 C26 -179.7(4)
C23 C24 C25 C26 0.0(6)
F25 C25 C26 F26 1.0(6)
C24 C25 C26 F26 -177.9(4)
F25 C25 C26 C21 179.6(3)
C24 C25 C26 C21 0.7(6)
C22 C21 C26 F26 177.5(3)
P1 C21 C26 F26 -1.1(5)
C22 C21 C26 C25 -1.0(5)
P1 C21 C26 C25 -179.6(3)
C21 P1 C11 C16 -83.0(3)
C1 P1 C11 C16 169.9(3)
C21 P1 C11 C12 99.0(4)
C1 P1 C11 C12 -8.2(4)
C16 C11 C12 F12 178.3(4)
P1 C11 C12 F12 -3.6(6)
C16 C11 C12 C13 -1.5(6)
P1 C11 C12 C13 176.6(4)
F12 C12 C13 F13 0.9(7)
C11 C12 C13 F13 -179.3(4)
F12 C12 C13 C14 -178.3(4)
C11 C12 C13 C14 1.5(7)
F13 C13 C14 F14 -0.9(7)
C12 C13 C14 F14 178.3(4)
F13 C13 C14 C15 -179.5(4)
C12 C13 C14 C15 -0.2(7)
F14 C14 C15 F15 0.4(7)
C13 C14 C15 F15 178.9(4)
F14 C14 C15 C16 -179.5(4)
C13 C14 C15 C16 -0.9(7)
F15 C15 C16 F16 -0.4(6)
C14 C15 C16 F16 179.4(4)
F15 C15 C16 C11 -179.0(4)
C14 C15 C16 C11 0.9(7)
C12 C11 C16 F16 -178.2(4)
P1 C11 C16 F16 3.4(5)
C12 C11 C16 C15 0.3(6)
P1 C11 C16 C15 -178.1(3)
C4 B1 C31 C36 109.4(4)
C2 B1 C31 C36 -15.5(6)
N1 B1 C31 C36 -132.6(4)
C4 B1 C31 C32 -66.8(5)
C2 B1 C31 C32 168.3(4)
N1 B1 C31 C32 51.2(5)
C36 C31 C32 F32 -178.5(4)
B1 C31 C32 F32 -1.8(7)
C36 C31 C32 C33 0.0(7)
B1 C31 C32 C33 176.7(5)
F32 C32 C33 F33 -1.4(8)
C31 C32 C33 F33 180.0(5)
F32 C32 C33 C34 179.3(5)
C31 C32 C33 C34 0.7(9)
F33 C33 C34 F34 -0.5(9)
C32 C33 C34 F34 178.8(5)
F33 C33 C34 C35 -180.0(5)
C32 C33 C34 C35 -0.7(9)
F34 C34 C35 F35 1.9(7)
C33 C34 C35 F35 -178.6(5)
F34 C34 C35 C36 -179.5(4)
C33 C34 C35 C36 0.0(7)
C32 C31 C36 F36 177.8(4)
B1 C31 C36 F36 1.4(6)
C32 C31 C36 C35 -0.8(6)
B1 C31 C36 C35 -177.3(4)
F35 C35 C36 F36 0.7(6)
C34 C35 C36 F36 -177.8(4)
F35 C35 C36 C31 179.4(4)
C34 C35 C36 C31 0.9(7)
C4 B1 N1 C42 -172.4(3)
C2 B1 N1 C42 -53.1(4)
C31 B1 N1 C42 68.3(4)
C4 B1 N1 C46 3.8(5)
C2 B1 N1 C46 123.1(4)
C31 B1 N1 C46 -115.4(4)
C46 N1 C42 C43 -3.0(6)
B1 N1 C42 C43 173.4(3)
N1 C42 C43 C44 1.3(6)
C42 C43 C44 C45 1.6(7)
C43 C44 C45 C46 -2.6(7)
C42 N1 C46 C45 1.9(6)
B1 N1 C46 C45 -174.4(4)
C44 C45 C46 N1 0.9(7)
